data_4101888
loop_
_publ_author_name
'Brian L. Conley'
'Travis J. Williams'

_publ_contact_author_address
;
Loker Hydrocarbon Research Institute and Department of Chemistry, 
University of Southern California, Los Angeles, CA 90089-1661
;
_publ_contact_author_email travisw@usc.edu
_publ_contact_author_name 'Travis J. Williams'
_publ_section_title
;
 Thermochemistry and Molecular Structure of a Remarkable Agostic
 Interaction in a Heterobifunctional Ruthenium-Boron Complex
;
_journal_name_full 'Journal of the American Chemical Society'
_journal_page_first 1764
_journal_page_last 1765
_journal_paper_doi 10.1021/ja909858a
_journal_volume 132
_journal_year 2010
_chemical_formula_moiety 'C18 H23 B N5 Ru, C F3 O3 S'
_chemical_formula_sum 'C19 H23 B F3 N5 O3 Ru S'
_chemical_formula_weight 570.36
_chemical_name_systematic
; 
? 
;
_space_group_IT_number 2
_symmetry_cell_setting triclinic
_symmetry_space_group_name_Hall '-P 1'
_symmetry_space_group_name_H-M 'P -1'
_atom_sites_solution_hydrogens geom
_atom_sites_solution_primary direct
_atom_sites_solution_secondary difmap
_audit_creation_method SHELXL-97
_cell_angle_alpha 96.57(4)
_cell_angle_beta 91.22(4)
_cell_angle_gamma 95.44(3)
_cell_formula_units_Z 2
_cell_length_a 8.055(16)
_cell_length_b 9.457(18)
_cell_length_c 15.79(3)
_cell_measurement_reflns_used 1223
_cell_measurement_temperature 153(2)
_cell_measurement_theta_max 24.73
_cell_measurement_theta_min 2.40
_cell_volume 1189(4)
_computing_cell_refinement 'Bruker SMART'
_computing_data_collection 'Bruker SMART'
_computing_data_reduction 'Bruker SAINT'
_computing_molecular_graphics 'Bruker SHELXTL'
_computing_publication_material 'Bruker SHELXTL'
_computing_structure_refinement 'SHELXL-97 (Sheldrick, 1997)'
_computing_structure_solution 'SHELXS-97 (Sheldrick, 1990)'
_diffrn_ambient_temperature 153(2)
_diffrn_measured_fraction_theta_full 0.784
_diffrn_measured_fraction_theta_max 0.784
_diffrn_measurement_device_type 'CCD area detector'
_diffrn_measurement_method 'phi and omega scans'
_diffrn_radiation_monochromator graphite
_diffrn_radiation_source 'fine-focus sealed tube'
_diffrn_radiation_type MoK\a
_diffrn_radiation_wavelength 0.71073
_diffrn_reflns_av_R_equivalents 0.0819
_diffrn_reflns_av_sigmaI/netI 0.2690
_diffrn_reflns_limit_h_max 10
_diffrn_reflns_limit_h_min -8
_diffrn_reflns_limit_k_max 6
_diffrn_reflns_limit_k_min -12
_diffrn_reflns_limit_l_max 20
_diffrn_reflns_limit_l_min -14
_diffrn_reflns_number 5724
_diffrn_reflns_theta_full 28.40
_diffrn_reflns_theta_max 28.40
_diffrn_reflns_theta_min 1.30
_exptl_absorpt_coefficient_mu 0.801
_exptl_absorpt_correction_T_max 1.256
_exptl_absorpt_correction_T_min 0.604
_exptl_absorpt_correction_type empirical
_exptl_absorpt_process_details SADABS
_exptl_crystal_colour yellow
_exptl_crystal_density_diffrn 1.593
_exptl_crystal_density_method 'not measured'
_exptl_crystal_description plate
_exptl_crystal_F_000 576
_exptl_crystal_size_max 0.08
_exptl_crystal_size_mid 0.04
_exptl_crystal_size_min 0.04
_refine_diff_density_max 1.026
_refine_diff_density_min -1.578
_refine_diff_density_rms 0.172
_refine_ls_extinction_method none
_refine_ls_goodness_of_fit_ref 1.059
_refine_ls_hydrogen_treatment undef
_refine_ls_matrix_type full
_refine_ls_number_parameters 296
_refine_ls_number_reflns 4685
_refine_ls_number_restraints 34
_refine_ls_restrained_S_all 1.057
_refine_ls_R_factor_all 0.2026
_refine_ls_R_factor_gt 0.0921
_refine_ls_shift/su_max 0.018
_refine_ls_shift/su_mean 0.001
_refine_ls_structure_factor_coef Fsqd
_refine_ls_weighting_details 'calc w=1/[\s^2^(Fo^2^)+(0.0500P)^2^+0.0000P] where P=(Fo^2^+2Fc^2^)/3'
_refine_ls_weighting_scheme calc
_refine_ls_wR_factor_gt 0.1887
_refine_ls_wR_factor_ref 0.2468
_reflns_number_gt 1590
_reflns_number_total 4685
_reflns_threshold_expression >2sigma(I)
_cod_data_source_file ja909858a_si_004.cif
_cod_data_source_block Williams7
_cod_database_code 4101888

loop_
_symmetry_equiv_pos_as_xyz
'x, y, z'
'-x, -y, -z'

loop_
_atom_site_label
_atom_site_type_symbol
_atom_site_fract_x
_atom_site_fract_y
_atom_site_fract_z
_atom_site_U_iso_or_equiv
_atom_site_adp_type
_atom_site_occupancy
_atom_site_symmetry_multiplicity
_atom_site_calc_flag
_atom_site_refinement_flags
_atom_site_disorder_assembly
_atom_site_disorder_group
B1 B 0.673(2) 0.7725(18) 0.9496(10) 0.046(4) Uani 1 1 d U . .
C1 C 0.6213(16) 0.9860(15) 0.7737(9) 0.055(5) Uani 1 1 d U . .
H1 H 0.5714 0.9668 0.7180 0.066 Uiso 1 1 calc R . .
C2 C 0.6968(19) 1.1217(15) 0.7997(10) 0.066(5) Uani 1 1 d U . .
H2 H 0.6989 1.1939 0.7624 0.079 Uiso 1 1 calc R . .
C3 C 0.768(2) 1.1505(14) 0.8799(10) 0.062(5) Uani 1 1 d U . .
H3 H 0.8191 1.2434 0.9001 0.074 Uiso 1 1 calc R . .
C4 C 0.7654(18) 1.0443(14) 0.9291(9) 0.052(4) Uani 1 1 d U . .
H4 H 0.8201 1.0624 0.9837 0.062 Uiso 1 1 calc R . .
C5 C 0.6858(16) 0.9085(13) 0.9041(8) 0.039(4) Uani 1 1 d U . .
C6 C 0.7319(19) 0.8122(16) 1.0504(8) 0.061(5) Uani 1 1 d . . .
H6A H 0.7297 0.7243 1.0779 0.092 Uiso 1 1 calc R . .
H6B H 0.6556 0.8756 1.0790 0.092 Uiso 1 1 calc R . .
H6C H 0.8455 0.8605 1.0546 0.092 Uiso 1 1 calc R . .
C7 C 0.4772(18) 0.6986(14) 0.9447(9) 0.060(5) Uani 1 1 d U . .
H7A H 0.4024 0.7724 0.9610 0.091 Uiso 1 1 calc R . .
H7B H 0.4652 0.6253 0.9838 0.091 Uiso 1 1 calc R . .
H7C H 0.4483 0.6547 0.8864 0.091 Uiso 1 1 calc R . .
C8 C 0.7879(17) 0.6631(13) 0.9058(9) 0.050(4) Uani 1 1 d U . .
C9 C 0.9422(19) 0.6270(14) 0.9307(10) 0.058(5) Uani 1 1 d U . .
H9 H 0.9902 0.6684 0.9844 0.070 Uiso 1 1 calc R . .
C10 C 1.0286(18) 0.5330(15) 0.8801(10) 0.054(4) Uani 1 1 d U . .
H10 H 1.1319 0.5059 0.8998 0.065 Uiso 1 1 calc R . .
C11 C 0.9636(17) 0.4787(14) 0.8006(10) 0.051(4) Uani 1 1 d U . .
H11 H 1.0213 0.4164 0.7628 0.061 Uiso 1 1 calc R . .
C12 C 0.8116(17) 0.5192(15) 0.7787(9) 0.046(4) Uani 1 1 d U . .
H12 H 0.7633 0.4776 0.7251 0.055 Uiso 1 1 calc R . .
C13 C 0.3658(16) 0.3553(15) 0.7330(8) 0.040(4) Uani 1 1 d . . .
C14 C 0.2972(18) 0.2091(15) 0.7098(9) 0.062(5) Uani 1 1 d . . .
H14A H 0.2940 0.1584 0.7606 0.092 Uiso 1 1 calc R . .
H14B H 0.3672 0.1621 0.6673 0.092 Uiso 1 1 calc R . .
H14C H 0.1838 0.2076 0.6857 0.092 Uiso 1 1 calc R . .
C15 C 0.6253(18) 0.6713(17) 0.6038(12) 0.058(5) Uani 1 1 d . . .
C16 C 0.684(2) 0.658(2) 0.5109(11) 0.104(8) Uani 1 1 d . . .
H16A H 0.7211 0.5630 0.4958 0.156 Uiso 1 1 calc R . .
H16B H 0.7758 0.7314 0.5054 0.156 Uiso 1 1 calc R . .
H16C H 0.5905 0.6711 0.4724 0.156 Uiso 1 1 calc R . .
C17 C 0.174(2) 0.8029(16) 0.7503(9) 0.058(5) Uani 1 1 d . . .
C18 C 0.0089(17) 0.8685(17) 0.7459(11) 0.093(7) Uani 1 1 d . . .
H18A H -0.0529 0.8285 0.6931 0.140 Uiso 1 1 calc R . .
H18B H 0.0305 0.9724 0.7469 0.140 Uiso 1 1 calc R . .
H18C H -0.0572 0.8468 0.7950 0.140 Uiso 1 1 calc R . .
N1 N 0.6152(13) 0.8812(11) 0.8229(7) 0.047(3) Uani 1 1 d U . .
N2 N 0.7289(14) 0.6062(11) 0.8224(8) 0.047(3) Uani 1 1 d U . .
N3 N 0.4116(13) 0.4737(12) 0.7567(7) 0.048(4) Uani 1 1 d . . .
N4 N 0.5803(14) 0.6747(12) 0.6708(7) 0.038(3) Uani 1 1 d . . .
N5 N 0.2953(14) 0.7578(11) 0.7597(7) 0.043(3) Uani 1 1 d . . .
Ru1 Ru 0.51271(15) 0.67665(13) 0.78521(8) 0.0433(4) Uani 1 1 d . . .
C19 C 0.757(4) 0.082(4) 0.494(2) 0.064(9) Uiso 0.539(14) 1 d P A 1
F1 F 0.723(3) 0.002(2) 0.5514(16) 0.100(8) Uiso 0.539(14) 1 d P A 1
F2 F 0.910(3) 0.094(3) 0.4435(12) 0.089(7) Uiso 0.539(14) 1 d P A 1
F3 F 0.653(3) 0.123(2) 0.4276(13) 0.078(7) Uiso 0.539(14) 1 d P A 1
S1 S 0.8086(10) 0.2629(10) 0.5542(5) 0.055(3) Uiso 0.539(14) 1 d P A 1
O1 O 0.845(6) 0.352(5) 0.493(3) 0.20(2) Uiso 0.539(14) 1 d P A 1
O2 O 0.680(3) 0.310(2) 0.5894(13) 0.059(6) Uiso 0.539(14) 1 d P A 1
O3 O 0.950(3) 0.266(2) 0.6092(13) 0.048(6) Uiso 0.539(14) 1 d P A 1
C20 C 0.792(5) 0.154(4) 0.473(2) 0.058(10) Uiso 0.461(14) 1 d P . .
F4 F 0.854(3) 0.010(3) 0.4553(14) 0.086(8) Uiso 0.461(14) 1 d P . .
F5 F 0.620(2) 0.075(2) 0.4474(12) 0.045(5) Uiso 0.461(14) 1 d P . .
F6 F 0.851(3) 0.293(3) 0.4494(18) 0.105(9) Uiso 0.461(14) 1 d P . .
O4 O 0.747(5) 0.040(4) 0.612(3) 0.136(14) Uiso 0.461(14) 1 d P . .
O5 O 0.929(4) 0.215(3) 0.6261(18) 0.079(10) Uiso 0.461(14) 1 d P . .
O6 O 0.637(3) 0.258(2) 0.6134(13) 0.043(6) Uiso 0.461(14) 1 d P . .
S2 S 0.7807(14) 0.1821(14) 0.5850(7) 0.072(4) Uiso 0.461(14) 1 d P . .

loop_
_atom_site_aniso_label
_atom_site_aniso_U_11
_atom_site_aniso_U_22
_atom_site_aniso_U_33
_atom_site_aniso_U_23
_atom_site_aniso_U_13
_atom_site_aniso_U_12
B1 0.042(9) 0.053(10) 0.047(10) 0.023(8) -0.006(8) 0.004(7)
C1 0.034(8) 0.061(10) 0.070(10) 0.030(8) -0.032(8) -0.008(7)
C2 0.058(11) 0.047(9) 0.097(12) 0.036(10) -0.023(10) -0.003(8)
C3 0.077(12) 0.023(8) 0.079(12) -0.005(8) -0.037(10) -0.007(7)
C4 0.059(10) 0.032(8) 0.061(10) 0.002(7) -0.032(8) -0.003(7)
C5 0.042(8) 0.026(7) 0.049(8) -0.001(7) -0.019(7) 0.013(6)
C6 0.056(10) 0.065(11) 0.062(11) 0.000(9) -0.018(9) 0.016(9)
C7 0.074(9) 0.026(8) 0.078(11) 0.006(8) -0.036(9) -0.006(7)
C8 0.052(8) 0.023(7) 0.073(10) 0.019(7) -0.044(7) -0.010(6)
C9 0.062(10) 0.028(9) 0.083(11) 0.008(8) -0.040(9) 0.002(7)
C10 0.037(8) 0.041(9) 0.086(12) 0.026(8) -0.035(8) -0.012(6)
C11 0.038(8) 0.031(8) 0.088(11) 0.022(8) 0.000(8) 0.006(6)
C12 0.040(8) 0.040(9) 0.059(9) 0.032(7) -0.022(7) -0.017(6)
C13 0.039(8) 0.034(9) 0.046(9) 0.003(8) -0.017(7) 0.000(7)
C14 0.060(11) 0.053(10) 0.069(11) 0.012(9) -0.036(9) -0.007(8)
C15 0.026(8) 0.067(11) 0.084(13) 0.033(11) -0.023(9) -0.007(7)
C16 0.039(10) 0.19(2) 0.102(15) 0.083(15) 0.004(10) 0.011(12)
C17 0.060(11) 0.053(11) 0.061(11) 0.025(9) -0.007(9) -0.012(9)
C18 0.027(9) 0.078(13) 0.19(2) 0.076(13) -0.023(11) 0.002(9)
N1 0.031(6) 0.036(7) 0.072(8) 0.020(6) -0.027(6) -0.011(5)
N2 0.036(7) 0.021(6) 0.089(9) 0.025(6) -0.015(6) 0.008(5)
N3 0.033(7) 0.046(8) 0.064(9) 0.026(7) -0.021(6) -0.016(6)
N4 0.047(7) 0.037(7) 0.032(7) 0.014(6) -0.003(6) -0.001(6)
N5 0.035(7) 0.034(7) 0.059(8) 0.006(6) -0.010(6) 0.004(5)
Ru1 0.0354(6) 0.0375(7) 0.0558(8) 0.0130(6) -0.0211(6) -0.0061(5)

loop_
_atom_type_symbol
_atom_type_description
_atom_type_scat_dispersion_real
_atom_type_scat_dispersion_imag
_atom_type_scat_source
C C 0.0033 0.0016 'International Tables Vol C Tables 4.2.6.8 and 6.1.1.4'
H H 0.0000 0.0000 'International Tables Vol C Tables 4.2.6.8 and 6.1.1.4'
B B 0.0013 0.0007 'International Tables Vol C Tables 4.2.6.8 and 6.1.1.4'
N N 0.0061 0.0033 'International Tables Vol C Tables 4.2.6.8 and 6.1.1.4'
O O 0.0106 0.0060 'International Tables Vol C Tables 4.2.6.8 and 6.1.1.4'
F F 0.0171 0.0103 'International Tables Vol C Tables 4.2.6.8 and 6.1.1.4'
Ru Ru -1.2594 0.8363 'International Tables Vol C Tables 4.2.6.8 and 6.1.1.4'
S S 0.1246 0.1234 'International Tables Vol C Tables 4.2.6.8 and 6.1.1.4'

loop_
_geom_angle_atom_site_label_1
_geom_angle_atom_site_label_2
_geom_angle_atom_site_label_3
_geom_angle
_geom_angle_site_symmetry_1
_geom_angle_site_symmetry_3
_geom_angle_publ_flag
C5 B1 C8 109.7(13) . . ?
C5 B1 C6 110.3(13) . . ?
C8 B1 C6 109.3(11) . . ?
C5 B1 C7 109.9(11) . . ?
C8 B1 C7 109.3(13) . . ?
C6 B1 C7 108.4(13) . . ?
N1 C1 C2 123.0(13) . . ?
C3 C2 C1 118.9(13) . . ?
C4 C3 C2 118.2(13) . . ?
C3 C4 C5 123.1(12) . . ?
N1 C5 C4 117.9(11) . . ?
N1 C5 B1 111.2(11) . . ?
C4 C5 B1 130.7(12) . . ?
C9 C8 N2 116.2(15) . . ?
C9 C8 B1 130.8(13) . . ?
N2 C8 B1 112.5(10) . . ?
C10 C9 C8 122.0(14) . . ?
C11 C10 C9 119.1(12) . . ?
C10 C11 C12 116.5(15) . . ?
N2 C12 C11 126.5(14) . . ?
N3 C13 C14 174.5(17) . . ?
N4 C15 C16 176.9(18) . . ?
N5 C17 C18 174.9(18) . . ?
C1 N1 C5 118.8(11) . . ?
C1 N1 Ru1 124.2(9) . . ?
C5 N1 Ru1 116.9(8) . . ?
C12 N2 C8 119.4(11) . . ?
C12 N2 Ru1 126.0(10) . . ?
C8 N2 Ru1 114.6(9) . . ?
C13 N3 Ru1 172.3(13) . . ?
C15 N4 Ru1 177.5(12) . . ?
C17 N5 Ru1 176.2(14) . . ?
N4 Ru1 N3 88.8(5) . . ?
N4 Ru1 N2 92.1(5) . . ?
N3 Ru1 N2 90.2(4) . . ?
N4 Ru1 N5 92.8(5) . . ?
N3 Ru1 N5 92.8(4) . . ?
N2 Ru1 N5 174.3(5) . . ?
N4 Ru1 N1 94.9(5) . . ?
N3 Ru1 N1 176.0(5) . . ?
N2 Ru1 N1 88.4(4) . . ?
N5 Ru1 N1 88.3(4) . . ?
F1 C19 F3 131(3) . . ?
F1 C19 F2 128(3) . . ?
F3 C19 F2 93(2) . . ?
F1 C19 S1 104(2) . . ?
F3 C19 S1 98(2) . . ?
F2 C19 S1 92(2) . . ?
O2 S1 O1 104(2) . . ?
O2 S1 O3 115.2(13) . . ?
O1 S1 O3 109(2) . . ?
O2 S1 C19 111.1(16) . . ?
O1 S1 C19 105(2) . . ?
O3 S1 C19 111.3(14) . . ?
F6 C20 F4 132(4) . . ?
F6 C20 F5 124(3) . . ?
F4 C20 F5 85(2) . . ?
F6 C20 S2 104(3) . . ?
F4 C20 S2 105(2) . . ?
F5 C20 S2 102(3) . . ?
O5 S2 O4 97(2) . . ?
O5 S2 O6 119.9(17) . . ?
O4 S2 O6 105(2) . . ?
O5 S2 C20 114(2) . . ?
O4 S2 C20 105(2) . . ?
O6 S2 C20 113.0(15) . . ?

loop_
_geom_bond_atom_site_label_1
_geom_bond_atom_site_label_2
_geom_bond_distance
_geom_bond_site_symmetry_2
_geom_bond_publ_flag
B1 C5 1.540(19) . ?
B1 C8 1.56(2) . ?
B1 C6 1.641(19) . ?
B1 C7 1.66(2) . ?
C1 N1 1.325(15) . ?
C1 C2 1.381(18) . ?
C2 C3 1.369(16) . ?
C3 C4 1.337(17) . ?
C4 C5 1.390(17) . ?
C5 N1 1.377(13) . ?
C8 C9 1.381(17) . ?
C8 N2 1.419(15) . ?
C9 C10 1.38(2) . ?
C10 C11 1.373(17) . ?
C11 C12 1.366(17) . ?
C12 N2 1.262(18) . ?
C13 N3 1.162(15) . ?
C13 C14 1.442(18) . ?
C15 N4 1.124(19) . ?
C15 C16 1.54(2) . ?
C17 N5 1.116(17) . ?
C17 C18 1.52(2) . ?
N1 Ru1 2.047(11) . ?
N2 Ru1 2.022(10) . ?
N3 Ru1 2.010(12) . ?
N4 Ru1 1.896(12) . ?
N5 Ru1 2.028(11) . ?
C19 F1 1.26(4) . ?
C19 F3 1.44(4) . ?
C19 F2 1.49(4) . ?
C19 S1 1.87(4) . ?
S1 O2 1.28(2) . ?
S1 O1 1.37(5) . ?
S1 O3 1.412(19) . ?
C20 F6 1.45(4) . ?
C20 F4 1.49(5) . ?
C20 F5 1.54(4) . ?
C20 S2 1.76(4) . ?
O4 S2 1.46(4) . ?
O5 S2 1.34(3) . ?
O6 S2 1.47(2) . ?
